data_4510274
loop_
_publ_author_name
'Parshamoni, Srinivasulu'
'Sanda, Suresh'
'Jena, Himanshu Sekhar'
'Tomar, Kapil'
'Konar, Sanjit'

_publ_section_title
;
 Exploration of Structural Topologies in Metal--Organic Frameworks Based
 on 3-(4-Carboxyphenyl)propionic Acid, Their Synthesis, Sorption, and
 Luminescent Property Studies
;
_journal_issue 4
_journal_name_full 'Crystal Growth &amp; Design'
_journal_page_first 2022
_journal_paper_doi 10.1021/cg500149s
_journal_volume 14
_journal_year 2014
_chemical_formula_moiety 'C44 H36 Cd2 N8 O8'
_chemical_formula_sum 'C44 H36 Cd2 N8 O8'
_chemical_formula_weight 1029.63
_chemical_name_systematic
; 
 ? 
;
_space_group_IT_number 14
_symmetry_cell_setting monoclinic
_symmetry_space_group_name_Hall '-P 2ybc'
_symmetry_space_group_name_H-M 'P 1 21/c 1'
_atom_sites_solution_hydrogens geom
_atom_sites_solution_primary direct
_atom_sites_solution_secondary difmap
_audit_creation_method SHELXL-97
_cell_angle_alpha 90.00
_cell_angle_beta 97.1590(10)
_cell_angle_gamma 90.00
_cell_formula_units_Z 4
_cell_length_a 23.6532(9)
_cell_length_b 16.1209(6)
_cell_length_c 13.6472(5)
_cell_measurement_reflns_used 120
_cell_measurement_temperature 296(2)
_cell_measurement_theta_max 27.34
_cell_measurement_theta_min 2.27
_cell_volume 5163.3(3)
_computing_cell_refinement 'Bruker Kappa Apex'
_computing_data_collection 'Bruker Kappa Apex'
_computing_data_reduction 'Bruker SAINT'
_computing_molecular_graphics 'Bruker SHELXTL'
_computing_publication_material 'Bruker SHELXTL'
_computing_structure_refinement 'SHELXL-97 (Sheldrick, 2008)'
_computing_structure_solution 'SHELXS-97 (Sheldrick, 2008)'
_diffrn_ambient_temperature 296(2)
_diffrn_measured_fraction_theta_full 0.996
_diffrn_measured_fraction_theta_max 0.996
_diffrn_measurement_device_type 'CCD area detector'
_diffrn_measurement_method 'phi omega scans'
_diffrn_radiation_monochromator graphite
_diffrn_radiation_source 'fine-focus sealed tube'
_diffrn_radiation_type MoK\a
_diffrn_radiation_wavelength 0.71073
_diffrn_reflns_av_R_equivalents 0.0422
_diffrn_reflns_av_sigmaI/netI 0.0238
_diffrn_reflns_limit_h_max 28
_diffrn_reflns_limit_h_min -28
_diffrn_reflns_limit_k_max 19
_diffrn_reflns_limit_k_min -19
_diffrn_reflns_limit_l_max 15
_diffrn_reflns_limit_l_min -16
_diffrn_reflns_number 71502
_diffrn_reflns_theta_full 25.00
_diffrn_reflns_theta_max 25.00
_diffrn_reflns_theta_min 2.49
_exptl_absorpt_coefficient_mu 0.876
_exptl_absorpt_correction_T_max 0.862
_exptl_absorpt_correction_T_min 0.818
_exptl_absorpt_correction_type multi-scan
_exptl_absorpt_process_details '(SADABS; Bruker, 2000)'
_exptl_crystal_colour colorless
_exptl_crystal_density_diffrn 1.324
_exptl_crystal_density_method 'not measured'
_exptl_crystal_description block
_exptl_crystal_F_000 2064
_exptl_crystal_size_max 0.23
_exptl_crystal_size_mid 0.20
_exptl_crystal_size_min 0.17
_refine_diff_density_max 2.192
_refine_diff_density_min -1.445
_refine_diff_density_rms 0.158
_refine_ls_extinction_method none
_refine_ls_goodness_of_fit_ref 1.149
_refine_ls_hydrogen_treatment constr
_refine_ls_matrix_type full
_refine_ls_number_parameters 547
_refine_ls_number_reflns 9105
_refine_ls_number_restraints 345
_refine_ls_restrained_S_all 1.137
_refine_ls_R_factor_all 0.1048
_refine_ls_R_factor_gt 0.0924
_refine_ls_shift/su_max 0.001
_refine_ls_shift/su_mean 0.000
_refine_ls_structure_factor_coef Fsqd
_refine_ls_weighting_details 'calc w=1/[\s^2^(Fo^2^)+(0.0818P)^2^+61.1974P] where P=(Fo^2^+2Fc^2^)/3'
_refine_ls_weighting_scheme calc
_refine_ls_wR_factor_gt 0.2303
_refine_ls_wR_factor_ref 0.2376
_reflns_number_gt 7513
_reflns_number_total 9105
_reflns_threshold_expression >2sigma(I)
_cod_data_source_file cg500149s_si_003.cif
_cod_data_source_block Compound_3
_cod_depositor_comments
;
The following automatic conversions were performed:

'_symmetry_cell_setting' value 'Monoclinic' changed to 'monoclinic'
according to
/usr/data/users/saulius/automatic-downloads/current/ACS/lib/dictionaries/cif_core.dic
dictionary named 'cif_core.dic' version 2.4.2 from 2011-04-26.

Automatic conversion script
Id: cif_fix_values 2281 2013-09-26 08:29:07Z andrius 
;
_cod_original_sg_symbol_H-M 'P 21/c'
_cod_database_code 4510274

loop_
_symmetry_equiv_pos_as_xyz
'x, y, z'
'-x, y+1/2, -z+1/2'
'-x, -y, -z'
'x, -y-1/2, z-1/2'

loop_
_atom_site_label
_atom_site_type_symbol
_atom_site_fract_x
_atom_site_fract_y
_atom_site_fract_z
_atom_site_U_iso_or_equiv
_atom_site_adp_type
_atom_site_occupancy
_atom_site_symmetry_multiplicity
_atom_site_calc_flag
_atom_site_refinement_flags
Cd1 Cd 0.46771(2) 0.50848(4) 0.86474(4) 0.0309(2) Uani 1 1 d .
Cd2 Cd -0.02705(2) 0.48743(4) 0.85862(5) 0.0401(2) Uani 1 1 d .
O1 O 0.4474(3) 0.4657(4) 1.0230(5) 0.0473(16) Uani 1 1 d .
O5 O 0.0476(3) 0.4387(4) 1.0020(5) 0.0494(17) Uani 1 1 d .
O6 O 0.0551(3) 0.4120(4) 0.8481(5) 0.0506(17) Uani 1 1 d .
O3 O 0.3708(3) 0.4805(4) 0.8015(6) 0.0528(18) Uani 1 1 d .
O4 O 0.4294(3) 0.5155(4) 0.6956(5) 0.0506(17) Uani 1 1 d .
O7 O -0.1074(3) 0.5405(5) 0.7542(6) 0.067(2) Uani 1 1 d .
O8 O -0.0543(3) 0.4517(5) 0.6860(5) 0.0552(18) Uani 1 1 d .
O2 O 0.5621(2) 0.5544(4) 0.8228(5) 0.0413(15) Uani 1 1 d .
N1 N 0.4972(2) 0.3717(4) 0.8493(5) 0.0251(13) Uani 1 1 d .
N2 N 0.4400(2) 0.6462(4) 0.8860(5) 0.0256(13) Uani 1 1 d .
N3 N 0.0237(3) 0.6076(5) 0.8318(6) 0.0376(17) Uani 1 1 d .
N4 N -0.0835(3) 0.3785(5) 0.9002(5) 0.0348(16) Uani 1 1 d .
N5 N 0.2095(3) 0.7297(4) 0.8369(5) 0.0316(15) Uani 1 1 d .
N6 N 0.2669(3) 0.7029(4) 0.8482(5) 0.0332(15) Uani 1 1 d .
N7 N 0.6686(3) 0.3082(4) 0.8809(5) 0.0307(15) Uani 1 1 d .
N8 N 0.7253(3) 0.2784(4) 0.8949(5) 0.0306(15) Uani 1 1 d .
C1 C 0.4155(6) 0.4510(10) 1.0901(12) 0.0868(18) Uani 1 1 d DU
C2 C 0.3543(5) 0.4406(10) 1.0464(11) 0.0910(17) Uani 1 1 d DU
H2A H 0.3431 0.4897 1.0049 0.109 Uiso 1 1 calc R
H2B H 0.3517 0.3916 1.0024 0.109 Uiso 1 1 calc R
C3 C 0.3140(5) 0.4307(10) 1.1151(10) 0.0919(16) Uani 1 1 d DU
H3A H 0.3106 0.4814 1.1549 0.110 Uiso 1 1 calc R
H3B H 0.3233 0.3827 1.1595 0.110 Uiso 1 1 calc R
C7 C 0.1429(3) 0.4054(6) 0.9645(7) 0.0872(16) Uani 1 1 d GU
C8 C 0.1600(4) 0.3927(6) 1.0646(7) 0.0886(15) Uani 1 1 d GU
H8 H 0.1324 0.3809 1.1077 0.106 Uiso 1 1 calc R
C9 C 0.2174(4) 0.3972(6) 1.1016(5) 0.0905(15) Uani 1 1 d GU
H9 H 0.2290 0.3885 1.1699 0.109 Uiso 1 1 calc R
C4 C 0.2577(3) 0.4145(7) 1.0385(7) 0.0919(15) Uani 1 1 d GDU
C5 C 0.2406(4) 0.4272(7) 0.9384(7) 0.0911(15) Uani 1 1 d GU
H5 H 0.2681 0.4390 0.8953 0.109 Uiso 1 1 calc R
C6 C 0.1832(4) 0.4226(6) 0.9015(5) 0.0897(15) Uani 1 1 d GU
H6 H 0.1715 0.4313 0.8331 0.108 Uiso 1 1 calc R
C10 C 0.0782(7) 0.4176(9) 0.9360(11) 0.0850(16) Uani 1 1 d U
C11 C 0.3808(6) 0.5000(8) 0.7163(10) 0.0673(15) Uani 1 1 d U
C12 C 0.3303(6) 0.5090(8) 0.6356(10) 0.0696(14) Uani 1 1 d U
C13 C 0.3385(6) 0.5134(8) 0.5433(10) 0.0706(14) Uani 1 1 d U
H13 H 0.3764 0.5122 0.5271 0.085 Uiso 1 1 calc R
C14 C 0.2919(6) 0.5202(8) 0.4648(10) 0.0716(14) Uani 1 1 d U
H14 H 0.2983 0.5194 0.3975 0.086 Uiso 1 1 calc R
C15 C 0.2399(6) 0.5275(9) 0.4898(10) 0.0713(14) Uani 1 1 d U
C16 C 0.2286(6) 0.5258(8) 0.5756(10) 0.0709(14) Uani 1 1 d U
H16 H 0.1902 0.5293 0.5889 0.085 Uiso 1 1 calc R
C17 C 0.2757(5) 0.5183(8) 0.6580(10) 0.0702(14) Uani 1 1 d U
H17 H 0.2682 0.5199 0.7248 0.084 Uiso 1 1 calc R
C18 C -0.0967(6) 0.4953(9) 0.6826(11) 0.076(2) Uani 1 1 d U
C19 C -0.1403(6) 0.4924(9) 0.5835(10) 0.079(2) Uani 1 1 d U
H19A H -0.1422 0.5475 0.5512 0.095 Uiso 1 1 calc R
H19B H -0.1271 0.4515 0.5372 0.095 Uiso 1 1 calc R
C20 C -0.1939(6) 0.4701(9) 0.6059(10) 0.080(2) Uani 1 1 d U
H20A H -0.2056 0.5087 0.6562 0.096 Uiso 1 1 calc R
H20B H -0.1922 0.4135 0.6342 0.096 Uiso 1 1 calc R
C21 C 0.4770(3) 0.7095(5) 0.8981(6) 0.0299(12) Uani 1 1 d U
H21 H 0.5166 0.6971 0.9082 0.036 Uiso 1 1 calc R
C22 C 0.4608(3) 0.7914(5) 0.8966(6) 0.0307(10) Uani 1 1 d U
H22 H 0.4886 0.8342 0.9039 0.037 Uiso 1 1 calc R
C23 C 0.4034(3) 0.8103(5) 0.8843(6) 0.0301(9) Uani 1 1 d U
H23 H 0.3912 0.8665 0.8830 0.036 Uiso 1 1 calc R
C24 C 0.3632(3) 0.7455(5) 0.8737(6) 0.0295(10) Uani 1 1 d U
C25 C 0.3837(3) 0.6647(5) 0.8747(6) 0.0286(10) Uani 1 1 d U
H25 H 0.3570 0.6205 0.8672 0.034 Uiso 1 1 calc R
C26 C 0.3018(3) 0.7616(5) 0.8609(6) 0.0299(10) Uani 1 1 d U
H26 H 0.2883 0.8171 0.8622 0.036 Uiso 1 1 calc R
C27 C 0.1754(4) 0.6683(5) 0.8333(6) 0.0349(11) Uani 1 1 d U
H27 H 0.1909 0.6138 0.8358 0.042 Uiso 1 1 calc R
C28 C 0.1137(4) 0.6777(5) 0.8255(6) 0.0350(10) Uani 1 1 d U
C29 C 0.0857(4) 0.7527(5) 0.8143(6) 0.0355(10) Uani 1 1 d U
H29 H 0.1064 0.8027 0.8088 0.043 Uiso 1 1 calc R
C30 C 0.0271(4) 0.7541(5) 0.8111(6) 0.0366(11) Uani 1 1 d U
H30 H 0.0070 0.8052 0.8030 0.044 Uiso 1 1 calc R
C31 C -0.0021(4) 0.6813(5) 0.8198(6) 0.0375(13) Uani 1 1 d U
H31 H -0.0424 0.6834 0.8172 0.045 Uiso 1 1 calc R
C32 C 0.0804(4) 0.6063(5) 0.8338(6) 0.0355(11) Uani 1 1 d U
H32 H 0.0992 0.5542 0.8412 0.043 Uiso 1 1 calc R
C33 C 0.4586(4) 0.3108(5) 0.8359(6) 0.0324(12) Uani 1 1 d U
H33 H 0.4193 0.3250 0.8268 0.039 Uiso 1 1 calc R
C34 C 0.4737(3) 0.2283(5) 0.8347(6) 0.0319(10) Uani 1 1 d U
H34 H 0.4450 0.1869 0.8243 0.038 Uiso 1 1 calc R
C35 C 0.5304(3) 0.2057(5) 0.8486(6) 0.0302(9) Uani 1 1 d U
H35 H 0.5414 0.1490 0.8490 0.036 Uiso 1 1 calc R
C36 C 0.5523(3) 0.3511(5) 0.8602(6) 0.0275(10) Uani 1 1 d U
H36 H 0.5799 0.3942 0.8670 0.033 Uiso 1 1 calc R
C37 C 0.5712(3) 0.2686(5) 0.8619(6) 0.0283(9) Uani 1 1 d U
C38 C 0.6330(3) 0.2498(5) 0.8759(6) 0.0284(10) Uani 1 1 d U
H38 H 0.6457 0.1939 0.8810 0.034 Uiso 1 1 calc R
C39 C 0.7610(4) 0.3378(5) 0.8898(6) 0.0345(11) Uani 1 1 d U
H39 H 0.7473 0.3927 0.8779 0.041 Uiso 1 1 calc R
C40 C 0.8226(4) 0.3223(5) 0.9018(6) 0.0342(10) Uani 1 1 d U
C41 C 0.8464(4) 0.2434(5) 0.9269(6) 0.0349(10) Uani 1 1 d U
H41 H 0.8227 0.1973 0.9363 0.042 Uiso 1 1 calc R
C42 C 0.9048(4) 0.2349(5) 0.9375(6) 0.0360(12) Uani 1 1 d U
H42 H 0.9217 0.1825 0.9540 0.043 Uiso 1 1 calc R
C43 C 0.8598(4) 0.3867(5) 0.8885(6) 0.0347(11) Uani 1 1 d U
H43 H 0.8441 0.4395 0.8700 0.042 Uiso 1 1 calc R
C44 C -0.0607(4) 0.3035(5) 0.9240(6) 0.0353(19) Uani 1 1 d U
H44 H -0.0205 0.2970 0.9317 0.042 Uiso 1 1 calc R

loop_
_atom_site_aniso_label
_atom_site_aniso_U_11
_atom_site_aniso_U_22
_atom_site_aniso_U_33
_atom_site_aniso_U_23
_atom_site_aniso_U_13
_atom_site_aniso_U_12
Cd1 0.0252(3) 0.0283(3) 0.0352(4) 0.0039(2) -0.0129(2) -0.0028(2)
Cd2 0.0263(3) 0.0375(4) 0.0509(4) 0.0009(3) -0.0170(3) -0.0053(3)
O1 0.059(4) 0.036(3) 0.041(4) -0.002(3) -0.016(3) 0.009(3)
O5 0.034(3) 0.042(4) 0.069(5) -0.009(3) -0.007(3) -0.006(3)
O6 0.030(3) 0.054(4) 0.061(4) -0.004(3) -0.018(3) 0.005(3)
O3 0.041(4) 0.046(4) 0.067(5) 0.004(3) -0.015(3) 0.003(3)
O4 0.057(4) 0.052(4) 0.039(4) 0.008(3) -0.009(3) -0.004(3)
O7 0.032(4) 0.060(5) 0.096(6) 0.004(4) -0.033(4) 0.000(3)
O8 0.055(4) 0.059(4) 0.046(4) 0.001(3) -0.016(3) -0.005(4)
O2 0.027(3) 0.050(4) 0.047(4) 0.018(3) 0.006(3) 0.007(3)
N1 0.012(3) 0.033(3) 0.028(3) -0.002(3) -0.005(2) -0.006(2)
N2 0.011(3) 0.037(4) 0.027(3) 0.000(3) -0.002(2) -0.004(3)
N3 0.011(3) 0.044(4) 0.053(5) 0.005(3) -0.015(3) 0.004(3)
N4 0.013(3) 0.047(4) 0.040(4) -0.004(3) -0.013(3) 0.000(3)
N5 0.022(3) 0.040(4) 0.032(4) 0.001(3) -0.002(3) 0.009(3)
N6 0.026(3) 0.042(4) 0.030(4) 0.009(3) 0.000(3) 0.010(3)
N7 0.028(3) 0.039(4) 0.024(3) -0.005(3) -0.001(3) 0.001(3)
N8 0.020(3) 0.046(4) 0.025(3) -0.005(3) -0.002(3) 0.006(3)
C1 0.0886(17) 0.086(2) 0.086(2) 0.0000(10) 0.0106(9) 0.0008(10)
C2 0.0901(16) 0.091(2) 0.092(2) 0.0001(10) 0.0104(9) 0.0000(10)
C3 0.0906(16) 0.0922(19) 0.0928(17) 0.0001(10) 0.0113(7) -0.0007(10)
C7 0.0874(16) 0.0867(19) 0.0874(17) -0.0003(10) 0.0107(7) 0.0008(10)
C8 0.0891(15) 0.0882(19) 0.0880(16) 0.0004(10) 0.0093(8) 0.0006(10)
C9 0.0898(15) 0.0907(19) 0.0904(17) 0.0002(10) 0.0092(8) 0.0005(10)
C4 0.0908(15) 0.0919(19) 0.0928(17) 0.0003(10) 0.0107(7) -0.0003(10)
C5 0.0896(16) 0.0915(19) 0.0923(16) 0.0003(10) 0.0119(8) -0.0009(10)
C6 0.0889(16) 0.0900(19) 0.0904(17) 0.0005(10) 0.0125(7) -0.0004(10)
C10 0.0865(16) 0.084(2) 0.0847(19) -0.0004(10) 0.0106(8) -0.0002(10)
C11 0.0679(16) 0.0662(18) 0.0680(16) -0.0005(10) 0.0093(9) 0.0000(10)
C12 0.0696(14) 0.0690(18) 0.0699(15) 0.0000(10) 0.0079(7) -0.0003(10)
C13 0.0710(15) 0.0707(18) 0.0700(14) 0.0001(10) 0.0081(7) -0.0003(10)
C14 0.0718(15) 0.0720(18) 0.0708(15) 0.0005(10) 0.0079(7) 0.0001(10)
C15 0.0713(15) 0.0709(18) 0.0714(15) 0.0006(10) 0.0075(9) -0.0003(10)
C16 0.0703(15) 0.0706(18) 0.0714(15) 0.0001(10) 0.0075(7) 0.0001(10)
C17 0.0695(14) 0.0702(18) 0.0708(15) -0.0004(10) 0.0078(7) 0.0003(10)
C18 0.077(2) 0.076(2) 0.077(2) 0.0004(10) 0.0099(10) -0.0003(10)
C19 0.079(2) 0.079(2) 0.079(2) 0.0006(10) 0.0082(9) -0.0003(10)
C20 0.079(2) 0.080(2) 0.080(2) 0.0008(10) 0.0082(9) -0.0007(10)
C21 0.0294(14) 0.0305(13) 0.0298(15) 0.0001(10) 0.0034(10) -0.0004(9)
C22 0.0306(10) 0.0307(12) 0.0310(14) 0.0000(10) 0.0039(10) -0.0005(9)
C23 0.0306(10) 0.0298(11) 0.0298(14) 0.0002(10) 0.0041(10) -0.0001(7)
C24 0.0298(10) 0.0296(11) 0.0289(14) 0.0005(10) 0.0035(10) 0.0005(7)
C25 0.0282(13) 0.0293(11) 0.0281(15) 0.0003(10) 0.0032(10) -0.0003(8)
C26 0.0300(10) 0.0299(14) 0.0297(15) 0.0003(10) 0.0034(10) 0.0008(8)
C27 0.0350(11) 0.0349(14) 0.0348(15) 0.0004(10) 0.0041(10) 0.0001(8)
C28 0.0348(11) 0.0353(12) 0.0348(15) 0.0001(10) 0.0039(10) 0.0000(7)
C29 0.0358(11) 0.0357(11) 0.0351(14) 0.0007(10) 0.0043(10) 0.0007(8)
C30 0.0360(11) 0.0367(13) 0.0370(15) 0.0004(10) 0.0038(10) 0.0008(8)
C31 0.0368(14) 0.0377(15) 0.0378(16) 0.0006(10) 0.0038(10) -0.0001(9)
C32 0.0349(14) 0.0356(12) 0.0358(15) 0.0002(10) 0.0039(10) 0.0002(9)
C33 0.0320(15) 0.0326(13) 0.0327(16) -0.0006(10) 0.0037(10) 0.0002(9)
C34 0.0306(10) 0.0321(12) 0.0328(14) -0.0007(10) 0.0041(10) -0.0012(9)
C35 0.0304(10) 0.0297(11) 0.0306(14) -0.0006(10) 0.0042(10) -0.0013(7)
C36 0.0269(13) 0.0284(10) 0.0270(14) 0.0001(10) 0.0030(10) -0.0003(8)
C37 0.0289(10) 0.0283(11) 0.0276(14) -0.0002(10) 0.0039(10) 0.0003(7)
C38 0.0290(10) 0.0286(14) 0.0278(14) -0.0005(10) 0.0038(10) 0.0006(8)
C39 0.0343(11) 0.0348(14) 0.0342(15) -0.0004(10) 0.0037(10) -0.0002(8)
C40 0.0341(11) 0.0346(12) 0.0338(15) -0.0007(10) 0.0038(10) -0.0003(7)
C41 0.0350(12) 0.0348(12) 0.0347(15) -0.0001(10) 0.0042(10) -0.0001(8)
C42 0.0356(12) 0.0362(15) 0.0362(16) -0.0002(10) 0.0043(10) 0.0011(9)
C43 0.0344(13) 0.0347(13) 0.0348(15) -0.0002(10) 0.0039(10) -0.0002(9)
C44 0.035(2) 0.036(2) 0.035(2) 0.0000(10) 0.0039(10) 0.0003(10)

loop_
_atom_type_symbol
_atom_type_description
_atom_type_scat_dispersion_real
_atom_type_scat_dispersion_imag
_atom_type_scat_source
C C 0.0033 0.0016 'International Tables Vol C Tables 4.2.6.8 and 6.1.1.4'
H H 0.0000 0.0000 'International Tables Vol C Tables 4.2.6.8 and 6.1.1.4'
N N 0.0061 0.0033 'International Tables Vol C Tables 4.2.6.8 and 6.1.1.4'
O O 0.0106 0.0060 'International Tables Vol C Tables 4.2.6.8 and 6.1.1.4'
Cd Cd -0.8075 1.2024 'International Tables Vol C Tables 4.2.6.8 and 6.1.1.4'

loop_
_geom_angle_atom_site_label_1
_geom_angle_atom_site_label_2
_geom_angle_atom_site_label_3
_geom_angle
_geom_angle_site_symmetry_1
_geom_angle_site_symmetry_3
N1 Cd1 N2 177.9(2) . .
N1 Cd1 O1 84.5(2) . .
N2 Cd1 O1 94.1(2) . .
N1 Cd1 O4 92.3(2) . .
N2 Cd1 O4 89.8(2) . .
O1 Cd1 O4 143.4(2) . .
N1 Cd1 O3 94.2(2) . .
N2 Cd1 O3 87.3(2) . .
O1 Cd1 O3 88.9(2) . .
O4 Cd1 O3 55.0(3) . .
N1 Cd1 O1 89.2(2) . 3_667
N2 Cd1 O1 88.9(2) . 3_667
O1 Cd1 O1 73.6(3) . 3_667
O4 Cd1 O1 142.9(3) . 3_667
O3 Cd1 O1 161.8(3) . 3_667
N1 Cd1 O2 88.5(2) . .
N2 Cd1 O2 91.1(2) . .
O1 Cd1 O2 125.9(2) . .
O4 Cd1 O2 90.3(2) . .
O3 Cd1 O2 145.3(2) . .
O1 Cd1 O2 52.6(2) 3_667 .
N1 Cd1 C11 95.3(3) . .
N2 Cd1 C11 86.7(3) . .
O1 Cd1 C11 116.5(3) . .
O4 Cd1 C11 27.4(3) . .
O3 Cd1 C11 27.7(3) . .
O1 Cd1 C11 169.2(3) 3_667 .
O2 Cd1 C11 117.6(3) . .
O6 Cd2 N4 97.5(2) . .
O6 Cd2 N3 88.5(2) . .
N4 Cd2 N3 172.3(3) . .
O6 Cd2 O5 125.3(2) . 3_567
N4 Cd2 O5 90.1(2) . 3_567
N3 Cd2 O5 82.5(3) . 3_567
O6 Cd2 O7 139.9(3) . .
N4 Cd2 O7 88.7(2) . .
N3 Cd2 O7 89.8(2) . .
O5 Cd2 O7 94.1(3) 3_567 .
O6 Cd2 O8 86.5(2) . .
N4 Cd2 O8 88.0(2) . .
N3 Cd2 O8 97.1(3) . .
O5 Cd2 O8 148.0(2) 3_567 .
O7 Cd2 O8 54.0(3) . .
O6 Cd2 O5 52.2(2) . .
N4 Cd2 O5 86.9(2) . .
N3 Cd2 O5 93.1(2) . .
O5 Cd2 O5 74.5(2) 3_567 .
O7 Cd2 O5 167.7(3) . .
O8 Cd2 O5 137.2(2) . .
O6 Cd2 C18 112.8(4) . .
N4 Cd2 C18 87.0(3) . .
N3 Cd2 C18 95.1(3) . .
O5 Cd2 C18 121.6(4) 3_567 .
O7 Cd2 C18 27.6(3) . .
O8 Cd2 C18 26.4(3) . .
O5 Cd2 C18 162.8(3) . .
C1 O1 Cd1 155.5(7) . .
C1 O1 Cd1 95.5(7) . 3_667
Cd1 O1 Cd1 106.4(3) . 3_667
C10 O5 Cd2 154.8(8) . 3_567
C10 O5 Cd2 86.6(8) . .
Cd2 O5 Cd2 105.5(2) 3_567 .
C10 O6 Cd2 99.9(8) . .
C11 O3 Cd1 90.3(7) . .
C11 O4 Cd1 91.2(7) . .
C18 O7 Cd2 91.8(8) . .
C18 O8 Cd2 91.0(8) . .
C1 O2 Cd1 92.7(7) 3_667 .
C36 N1 C33 118.3(7) . .
C36 N1 Cd1 121.6(5) . .
C33 N1 Cd1 119.9(5) . .
C21 N2 C25 117.6(7) . .
C21 N2 Cd1 123.2(5) . .
C25 N2 Cd1 118.8(5) . .
C31 N3 C32 117.3(8) . .
C31 N3 Cd2 121.4(5) . .
C32 N3 Cd2 121.2(6) . .
C43 N4 C44 118.9(7) 1_455 .
C43 N4 Cd2 119.7(6) 1_455 .
C44 N4 Cd2 120.8(5) . .
C27 N5 N6 111.1(7) . .
C26 N6 N5 113.0(7) . .
C38 N7 N8 111.8(7) . .
C39 N8 N7 111.0(7) . .
O2 C1 O1 118.6(11) 3_667 .
O2 C1 C2 130.2(14) 3_667 .
O1 C1 C2 111.2(12) . .
C3 C2 C1 116.1(12) . .
C3 C2 H2A 108.2 . .
C1 C2 H2A 108.2 . .
C3 C2 H2B 108.2 . .
C1 C2 H2B 108.2 . .
H2A C2 H2B 107.4 . .
C2 C3 C4 99.1(10) . .
C2 C3 H3A 111.9 . .
C4 C3 H3A 111.9 . .
C2 C3 H3B 111.9 . .
C4 C3 H3B 111.9 . .
H3A C3 H3B 109.6 . .
C8 C7 C6 120.0 . .
C8 C7 C10 115.1(9) . .
C6 C7 C10 123.6(8) . .
C9 C8 C7 120.0 . .
C9 C8 H8 120.0 . .
C7 C8 H8 120.0 . .
C8 C9 C4 120.0 . .
C8 C9 H9 120.0 . .
C4 C9 H9 120.0 . .
C5 C4 C9 120.0 . .
C5 C4 C3 136.9(8) . .
C9 C4 C3 101.9(8) . .
C4 C5 C6 120.0 . .
C4 C5 H5 120.0 . .
C6 C5 H5 120.0 . .
C5 C6 C7 120.0 . .
C5 C6 H6 120.0 . .
C7 C6 H6 120.0 . .
O6 C10 O5 118.5(13) . .
O6 C10 C7 122.0(12) . .
O5 C10 C7 119.4(12) . .
O4 C11 O3 123.1(12) . .
O4 C11 C12 118.7(11) . .
O3 C11 C12 118.1(11) . .
O4 C11 Cd1 61.4(6) . .
O3 C11 Cd1 62.0(6) . .
C12 C11 Cd1 171.4(9) . .
C13 C12 C17 118.0(13) . .
C13 C12 C11 120.3(12) . .
C17 C12 C11 121.5(12) . .
C12 C13 C14 122.0(13) . .
C12 C13 H13 119.0 . .
C14 C13 H13 119.0 . .
C15 C14 C13 117.7(13) . .
C15 C14 H14 121.2 . .
C13 C14 H14 121.2 . .
C16 C15 C14 124.2(14) . .
C16 C15 C20 124.9(13) . 3_566
C14 C15 C20 110.6(12) . 3_566
C15 C16 C17 119.4(13) . .
C15 C16 H16 120.3 . .
C17 C16 H16 120.3 . .
C12 C17 C16 118.5(12) . .
C12 C17 H17 120.8 . .
C16 C17 H17 120.8 . .
O8 C18 O7 123.0(13) . .
O8 C18 C19 117.1(12) . .
O7 C18 C19 119.9(12) . .
O8 C18 Cd2 62.6(7) . .
O7 C18 Cd2 60.6(7) . .
C19 C18 Cd2 174.5(10) . .
C20 C19 C18 109.4(12) . .
C20 C19 H19A 109.8 . .
C18 C19 H19A 109.8 . .
C20 C19 H19B 109.8 . .
C18 C19 H19B 109.8 . .
H19A C19 H19B 108.2 . .
C19 C20 C15 111.2(12) . 3_566
C19 C20 H20A 109.4 . .
C15 C20 H20A 109.4 3_566 .
C19 C20 H20B 109.4 . .
C15 C20 H20B 109.4 3_566 .
H20A C20 H20B 108.0 . .
N2 C21 C22 123.6(7) . .
N2 C21 H21 118.2 . .
C22 C21 H21 118.2 . .
C21 C22 C23 118.8(8) . .
C21 C22 H22 120.6 . .
C23 C22 H22 120.6 . .
C22 C23 C24 119.3(7) . .
C22 C23 H23 120.4 . .
C24 C23 H23 120.4 . .
C25 C24 C23 117.7(7) . .
C25 C24 C26 120.5(7) . .
C23 C24 C26 121.8(7) . .
N2 C25 C24 123.0(7) . .
N2 C25 H25 118.5 . .
C24 C25 H25 118.5 . .
N6 C26 C24 120.6(7) . .
N6 C26 H26 119.7 . .
C24 C26 H26 119.7 . .
N5 C27 C28 123.0(8) . .
N5 C27 H27 118.5 . .
C28 C27 H27 118.5 . .
C29 C28 C32 117.4(8) . .
C29 C28 C27 124.3(8) . .
C32 C28 C27 118.3(8) . .
C28 C29 C30 118.9(8) . .
C28 C29 H29 120.5 . .
C30 C29 H29 120.5 . .
C31 C30 C29 119.8(8) . .
C31 C30 H30 120.1 . .
C29 C30 H30 120.1 . .
N3 C31 C30 122.9(8) . .
N3 C31 H31 118.6 . .
C30 C31 H31 118.6 . .
N3 C32 C28 123.7(8) . .
N3 C32 H32 118.1 . .
C28 C32 H32 118.1 . .
N1 C33 C34 122.4(8) . .
N1 C33 H33 118.8 . .
C34 C33 H33 118.8 . .
C33 C34 C35 120.2(8) . .
C33 C34 H34 119.9 . .
C35 C34 H34 119.9 . .
C34 C35 C37 118.0(7) . .
C34 C35 H35 121.0 . .
C37 C35 H35 121.0 . .
N1 C36 C37 122.8(7) . .
N1 C36 H36 118.6 . .
C37 C36 H36 118.6 . .
C35 C37 C36 118.3(7) . .
C35 C37 C38 121.5(7) . .
C36 C37 C38 120.2(7) . .
N7 C38 C37 119.8(7) . .
N7 C38 H38 120.1 . .
C37 C38 H38 120.1 . .
N8 C39 C40 121.2(8) . .
N8 C39 H39 119.4 . .
C40 C39 H39 119.4 . .
C43 C40 C41 117.6(8) . .
C43 C40 C39 119.7(8) . .
C41 C40 C39 122.7(8) . .
C42 C41 C40 118.6(8) . .
C42 C41 H41 120.7 . .
C40 C41 H41 120.7 . .
C41 C42 C44 120.1(8) . 1_655
C41 C42 H42 120.0 . .
C44 C42 H42 120.0 1_655 .
N4 C43 C40 123.6(8) 1_655 .
N4 C43 H43 118.2 1_655 .
C40 C43 H43 118.2 . .
N4 C44 C42 121.2(8) . 1_455
N4 C44 H44 119.4 . .
C42 C44 H44 119.4 1_455 .

loop_
_geom_bond_atom_site_label_1
_geom_bond_atom_site_label_2
_geom_bond_distance
_geom_bond_site_symmetry_2
Cd1 N1 2.331(6) .
Cd1 N2 2.343(7) .
Cd1 O1 2.372(7) .
Cd1 O4 2.375(6) .
Cd1 O3 2.389(6) .
Cd1 O1 2.405(6) 3_667
Cd1 O2 2.485(6) .
Cd1 C11 2.704(13) .
Cd2 O6 2.312(6) .
Cd2 N4 2.320(7) .
Cd2 N3 2.332(7) .
Cd2 O5 2.347(7) 3_567
Cd2 O7 2.388(6) .
Cd2 O8 2.433(7) .
Cd2 O5 2.589(7) .
Cd2 C18 2.741(15) .
O1 C1 1.280(16) .
O1 Cd1 2.405(6) 3_667
O5 C10 1.269(16) .
O5 Cd2 2.346(7) 3_567
O6 C10 1.258(16) .
O3 C11 1.256(14) .
O4 C11 1.244(14) .
O7 C18 1.269(16) .
O8 C18 1.220(15) .
O2 C1 1.243(15) 3_667
N1 C36 1.335(10) .
N1 C33 1.338(10) .
N2 C21 1.343(10) .
N2 C25 1.354(10) .
N3 C31 1.337(11) .
N3 C32 1.337(10) .
N4 C43 1.337(10) 1_455
N4 C44 1.347(11) .
N5 C27 1.274(11) .
N5 N6 1.414(9) .
N6 C26 1.255(10) .
N7 C38 1.259(10) .
N7 N8 1.414(9) .
N8 C39 1.284(11) .
C1 O2 1.243(15) 3_667
C1 C2 1.505(9) .
C2 C3 1.426(14) .
C2 H2A 0.9900 .
C2 H2B 0.9900 .
C3 C4 1.609(13) .
C3 H3A 0.9900 .
C3 H3B 0.9900 .
C7 C8 1.3900 .
C7 C6 1.3900 .
C7 C10 1.544(16) .
C8 C9 1.3900 .
C8 H8 0.9500 .
C9 C4 1.3900 .
C9 H9 0.9500 .
C4 C5 1.3900 .
C5 C6 1.3900 .
C5 H5 0.9500 .
C6 H6 0.9500 .
C11 C12 1.528(18) .
C12 C13 1.299(17) .
C12 C17 1.371(17) .
C13 C14 1.443(18) .
C13 H13 0.9500 .
C14 C15 1.322(17) .
C14 H14 0.9500 .
C15 C16 1.233(16) .
C15 C20 1.593(18) 3_566
C16 C17 1.486(17) .
C16 H16 0.9500 .
C17 H17 0.9500 .
C18 C19 1.597(19) .
C19 C20 1.387(18) .
C19 H19A 0.9900 .
C19 H19B 0.9900 .
C20 C15 1.593(18) 3_566
C20 H20A 0.9900 .
C20 H20B 0.9900 .
C21 C22 1.373(11) .
C21 H21 0.9500 .
C22 C23 1.382(11) .
C22 H22 0.9500 .
C23 C24 1.408(11) .
C23 H23 0.9500 .
C24 C25 1.388(11) .
C24 C26 1.465(11) .
C25 H25 0.9500 .
C26 H26 0.9500 .
C27 C28 1.457(12) .
C27 H27 0.9500 .
C28 C29 1.378(12) .
C28 C32 1.409(12) .
C29 C30 1.383(12) .
C29 H29 0.9500 .
C30 C31 1.374(12) .
C30 H30 0.9500 .
C31 H31 0.9500 .
C32 H32 0.9500 .
C33 C34 1.377(11) .
C33 H33 0.9500 .
C34 C35 1.381(11) .
C34 H34 0.9500 .
C35 C37 1.396(11) .
C35 H35 0.9500 .
C36 C37 1.401(11) .
C36 H36 0.9500 .
C37 C38 1.482(11) .
C38 H38 0.9500 .
C39 C40 1.467(12) .
C39 H39 0.9500 .
C40 C43 1.387(12) .
C40 C41 1.417(12) .
C41 C42 1.377(12) .
C41 H41 0.9500 .
C42 C44 1.400(12) 1_655
C42 H42 0.9500 .
C43 N4 1.337(10) 1_655
C43 H43 0.9500 .
C44 C42 1.400(12) 1_455
C44 H44 0.9500 .
